data_7031295
loop_
_publ_author_name
'Bagh, Bidraha'
'McKinty, Adam M.'
'Lough, Alan J.'
'Stephan, Douglas W.'

_publ_section_title
;
 1,2,3-Triazolylidene ruthenium(ii)(\h(6)-arene) complexes: synthesis,
 metallation and reactivity.
;
_journal_issue 34
_journal_name_full 'Dalton transactions (Cambridge, England : 2003)'
_journal_page_first 12842
_journal_paper_doi 10.1039/c4dt01174k
_journal_volume 43
_journal_year 2014
_chemical_formula_sum 'C19 H21 Cl2 N3 Ru'
_chemical_formula_weight 463.36
_chemical_name_systematic
; 
 ? 
;
_space_group_IT_number 14
_symmetry_cell_setting monoclinic
_symmetry_space_group_name_Hall '-P 2ybc'
_symmetry_space_group_name_H-M 'P 1 21/c 1'
_atom_sites_solution_hydrogens geom
_atom_sites_solution_primary direct
_atom_sites_solution_secondary difmap
_audit_creation_method SHELXL-97
_cell_angle_alpha 90.00
_cell_angle_beta 103.380(4)
_cell_angle_gamma 90.00
_cell_formula_units_Z 4
_cell_length_a 15.6915(15)
_cell_length_b 17.2977(16)
_cell_length_c 7.9741(6)
_cell_measurement_reflns_used 3398
_cell_measurement_temperature 150(2)
_cell_measurement_theta_max 27.22
_cell_measurement_theta_min 2.67
_cell_volume 2105.6(3)
_computing_cell_refinement 'Bruker SAINT'
_computing_data_collection 'Bruker APEX2'
_computing_data_reduction 'Bruker SAINT'
_computing_molecular_graphics 'Bruker SHELXTL'
_computing_publication_material 'Bruker SHELXTL'
_computing_structure_refinement 'SHELXL-97 (Sheldrick, 2008)'
_computing_structure_solution 'SHELXS-97 (Sheldrick, 2008)'
_diffrn_ambient_temperature 150(2)
_diffrn_measured_fraction_theta_full 0.997
_diffrn_measured_fraction_theta_max 0.997
_diffrn_measurement_device_type 'Bruker APEX-II CCD'
_diffrn_measurement_method '\f and \w scans'
_diffrn_radiation_monochromator graphite
_diffrn_radiation_source 'fine-focus sealed tube'
_diffrn_radiation_type MoK\a
_diffrn_radiation_wavelength 0.71073
_diffrn_reflns_av_R_equivalents 0.0991
_diffrn_reflns_av_sigmaI/netI 0.1334
_diffrn_reflns_limit_h_max 19
_diffrn_reflns_limit_h_min -20
_diffrn_reflns_limit_k_max 21
_diffrn_reflns_limit_k_min -22
_diffrn_reflns_limit_l_max 10
_diffrn_reflns_limit_l_min -10
_diffrn_reflns_number 18390
_diffrn_reflns_theta_full 27.46
_diffrn_reflns_theta_max 27.46
_diffrn_reflns_theta_min 1.78
_exptl_absorpt_coefficient_mu 1.004
_exptl_absorpt_correction_T_max 0.9705
_exptl_absorpt_correction_T_min 0.8244
_exptl_absorpt_correction_type multi-scan
_exptl_absorpt_process_details SADABS
_exptl_crystal_colour orange
_exptl_crystal_density_diffrn 1.462
_exptl_crystal_density_method 'not measured'
_exptl_crystal_description needle
_exptl_crystal_F_000 936
_exptl_crystal_size_max 0.20
_exptl_crystal_size_mid 0.03
_exptl_crystal_size_min 0.03
_platon_squeeze_details
;PROBLEM: VERY LARGE Solvent Accessible VOID(S) in Structure   ! 
RESPONSE: During the 
refinement of the structure, electron density peaks were located 
that were believed to be highly disordered 
solvent molecules (possibly benzene and hexane). Attempts 
made to model the solvent molecule were not successful. 
The SQUEEZE option in PLATON (Spek, 2009) indicated there was a 
large solvent cavity 945.4 Ang^3. In the final cycles of refinement, 
this contribution (228) to the 
electron density was removed from the observed data. The 
density, the F(000) value, the molecular weight and the formula are 
given without taking into account the results obtained with the 
SQUEEZE option PLATON (Spek, 2009). Similar treatments of disordered 
solvent molecules were carried out by St\"ahler et al. (2001), 
Cox et al. (2003), Mohamed et al. (2003) and Athimoolam et al. (2005). 
References: 
  
Spek, A. L. (2009). Acta Cryst. D65, 148--155. 
  
Athimoolam, S., Kumar, J., Ramakrishnan, V. & Rajaram, R.K. (2005). 
Acta Cryst. E61, m2014-m2017. 
  
Cox, J.P., Kumarasammy, Y., Nahar, L., Sarkar D.S. & Shoeb, M. 
(2003). Acta Cryst. E59, o975-o977. 
  
Mohamed, A.A., Krause Bauer, A.J., Bruce, E.A. & Bruce M.R.M. 
(2003). Acta Cryst. C59, m84-m86. 
  
Stahler, R., Nather, C. & Bensch, W. (2001). Acta Cryst. 
C57, 26-27. 
;
_refine_diff_density_max 0.626
_refine_diff_density_min -0.640
_refine_diff_density_rms 0.137
_refine_ls_extinction_method none
_refine_ls_goodness_of_fit_ref 0.912
_refine_ls_hydrogen_treatment constr
_refine_ls_matrix_type full
_refine_ls_number_parameters 229
_refine_ls_number_reflns 4820
_refine_ls_number_restraints 0
_refine_ls_restrained_S_all 0.912
_refine_ls_R_factor_all 0.1130
_refine_ls_R_factor_gt 0.0537
_refine_ls_shift/su_max 0.001
_refine_ls_shift/su_mean 0.000
_refine_ls_structure_factor_coef Fsqd
_refine_ls_weighting_details 'calc w=1/[\s^2^(Fo^2^)+(0.0453P)^2^+0.0000P] where P=(Fo^2^+2Fc^2^)/3'
_refine_ls_weighting_scheme calc
_refine_ls_wR_factor_gt 0.0964
_refine_ls_wR_factor_ref 0.1099
_reflns_number_gt 2816
_reflns_number_total 4820
_reflns_threshold_expression >2sigma(I)
_cod_data_source_file c4dt01174k1.cif
_cod_data_source_block bid010_0ma
_cod_depositor_comments
;
The following automatic conversions were performed:

'_symmetry_cell_setting' value 'Monoclinic' changed to 'monoclinic'
according to
/usr/data/users/saulius/crontab/automatic-downloads/rss-feeds/RSC/lib/dictionaries/cif_core.dic
dictionary named 'cif_core.dic' version 2.4.2 from 2011-04-26.

Automatic conversion script
Id: cif_fix_values 2281 2013-09-26 08:29:07Z andrius 

 Adding full bibliography for 7031290--7031295.cif.
;
_cod_original_sg_symbol_H-M P2(1)/c
_cod_database_code 7031295

loop_
_symmetry_equiv_pos_as_xyz
'x, y, z'
'-x, y+1/2, -z+1/2'
'-x, -y, -z'
'x, -y-1/2, z-1/2'

loop_
_atom_site_label
_atom_site_type_symbol
_atom_site_fract_x
_atom_site_fract_y
_atom_site_fract_z
_atom_site_U_iso_or_equiv
_atom_site_adp_type
_atom_site_occupancy
_atom_site_symmetry_multiplicity
_atom_site_calc_flag
_atom_site_refinement_flags
Ru1 Ru 0.68342(3) 0.44565(2) 0.86370(5) 0.01928(13) Uani 1 1 d .
Cl1 Cl 0.67362(9) 0.36408(8) 0.61386(14) 0.0243(3) Uani 1 1 d .
Cl2 Cl 0.76995(9) 0.53745(8) 0.74358(15) 0.0288(3) Uani 1 1 d .
N1 N 0.7781(3) 0.3445(2) 1.1321(4) 0.0209(10) Uani 1 1 d .
N2 N 0.8482(3) 0.3085(3) 1.2265(5) 0.0258(11) Uani 1 1 d .
N3 N 0.9104(3) 0.3245(3) 1.1450(5) 0.0227(10) Uani 1 1 d .
C1 C 0.7923(4) 0.3849(3) 0.9911(6) 0.0213(12) Uani 1 1 d .
C2 C 0.8808(3) 0.3703(3) 1.0005(6) 0.0203(12) Uani 1 1 d .
C3 C 0.9983(4) 0.2933(3) 1.2162(7) 0.0335(15) Uani 1 1 d .
H12 H 1.0341 0.3325 1.2887 0.050 Uiso 1 1 calc R
H14 H 1.0256 0.2791 1.1217 0.050 Uiso 1 1 calc R
H13 H 0.9939 0.2474 1.2857 0.050 Uiso 1 1 calc R
C4 C 0.9383(3) 0.3918(3) 0.8867(6) 0.0220(12) Uani 1 1 d .
C5 C 0.9040(4) 0.3889(3) 0.7081(6) 0.0260(13) Uani 1 1 d .
H11 H 0.8447 0.3745 0.6628 0.031 Uiso 1 1 calc R
C6 C 0.9584(4) 0.4076(3) 0.5981(6) 0.0320(14) Uani 1 1 d .
H10 H 0.9355 0.4064 0.4769 0.038 Uiso 1 1 calc R
C7 C 1.0450(4) 0.4277(3) 0.6627(7) 0.0374(16) Uani 1 1 d .
H7 H 1.0817 0.4381 0.5858 0.045 Uiso 1 1 calc R
C8 C 1.0790(4) 0.4330(4) 0.8400(7) 0.0383(16) Uani 1 1 d .
H8 H 1.1380 0.4482 0.8850 0.046 Uiso 1 1 calc R
C9 C 1.0248(4) 0.4155(3) 0.9484(6) 0.0288(14) Uani 1 1 d .
H9 H 1.0472 0.4197 1.0694 0.035 Uiso 1 1 calc R
C10 C 0.6930(3) 0.3416(3) 1.1806(6) 0.0225(12) Uani 1 1 d .
H5 H 0.7006 0.3513 1.3056 0.027 Uiso 1 1 calc R
H6 H 0.6650 0.2904 1.1527 0.027 Uiso 1 1 calc R
C11 C 0.6375(3) 0.4049(3) 1.0754(6) 0.0204(12) Uani 1 1 d .
C12 C 0.5714(3) 0.3873(3) 0.9233(6) 0.0234(13) Uani 1 1 d .
C13 C 0.5359(3) 0.4508(3) 0.8115(6) 0.0276(13) Uani 1 1 d .
H1 H 0.4894 0.4403 0.7145 0.033 Uiso 1 1 calc R
C14 C 0.5658(4) 0.5267(3) 0.8372(6) 0.0261(13) Uani 1 1 d .
C15 C 0.6330(3) 0.5408(3) 0.9918(6) 0.0192(12) Uani 1 1 d .
H18 H 0.6573 0.5912 1.0103 0.023 Uiso 1 1 calc R
C16 C 0.6644(3) 0.4836(3) 1.1164(6) 0.0204(12) Uani 1 1 d .
C17 C 0.5380(4) 0.3074(3) 0.8752(7) 0.0334(14) Uani 1 1 d .
H2 H 0.4853 0.2983 0.9187 0.050 Uiso 1 1 calc R
H3 H 0.5831 0.2696 0.9260 0.050 Uiso 1 1 calc R
H4 H 0.5236 0.3021 0.7494 0.050 Uiso 1 1 calc R
C18 C 0.5365(4) 0.5904(3) 0.7111(6) 0.0334(14) Uani 1 1 d .
H18A H 0.4836 0.6144 0.7333 0.050 Uiso 1 1 calc R
H18B H 0.5236 0.5695 0.5938 0.050 Uiso 1 1 calc R
H18C H 0.5829 0.6293 0.7234 0.050 Uiso 1 1 calc R
C19 C 0.7276(4) 0.5055(3) 1.2825(5) 0.0254(13) Uani 1 1 d .
H15 H 0.7471 0.5589 1.2748 0.038 Uiso 1 1 calc R
H16 H 0.7783 0.4708 1.3024 0.038 Uiso 1 1 calc R
H17 H 0.6984 0.5009 1.3782 0.038 Uiso 1 1 calc R

loop_
_atom_site_aniso_label
_atom_site_aniso_U_11
_atom_site_aniso_U_22
_atom_site_aniso_U_33
_atom_site_aniso_U_23
_atom_site_aniso_U_13
_atom_site_aniso_U_12
Ru1 0.0181(2) 0.0283(2) 0.01244(17) -0.0009(2) 0.00556(15) -0.0003(2)
Cl1 0.0248(8) 0.0334(8) 0.0160(5) -0.0055(6) 0.0073(5) -0.0028(6)
Cl2 0.0304(8) 0.0355(9) 0.0224(6) 0.0012(6) 0.0100(6) -0.0057(6)
N1 0.023(3) 0.027(3) 0.0133(19) -0.0040(18) 0.0063(19) 0.003(2)
N2 0.023(3) 0.033(3) 0.025(2) 0.003(2) 0.014(2) 0.002(2)
N3 0.017(3) 0.031(3) 0.020(2) 0.002(2) 0.0065(19) 0.004(2)
C1 0.024(3) 0.028(3) 0.014(2) -0.003(2) 0.010(2) 0.000(2)
C2 0.024(3) 0.023(3) 0.015(2) -0.001(2) 0.007(2) -0.001(2)
C3 0.026(3) 0.040(4) 0.034(3) 0.007(3) 0.005(3) 0.008(3)
C4 0.017(3) 0.027(3) 0.023(3) -0.002(2) 0.007(2) 0.001(2)
C5 0.018(3) 0.038(4) 0.021(3) -0.007(2) 0.005(2) -0.005(3)
C6 0.029(4) 0.048(4) 0.019(3) 0.001(3) 0.005(3) -0.001(3)
C7 0.026(4) 0.058(5) 0.032(3) -0.008(3) 0.014(3) -0.009(3)
C8 0.026(3) 0.060(4) 0.032(3) -0.007(3) 0.012(3) -0.010(3)
C9 0.024(3) 0.044(4) 0.018(2) -0.003(2) 0.003(2) -0.001(3)
C10 0.022(3) 0.032(3) 0.017(2) 0.000(2) 0.011(2) 0.000(3)
C11 0.020(3) 0.026(3) 0.018(2) 0.000(2) 0.010(2) -0.002(3)
C12 0.018(3) 0.036(3) 0.020(2) -0.008(2) 0.013(2) -0.005(3)
C13 0.020(3) 0.045(4) 0.017(2) -0.002(3) 0.005(2) 0.004(3)
C14 0.023(3) 0.031(3) 0.027(3) 0.006(2) 0.010(2) 0.008(3)
C15 0.018(3) 0.023(3) 0.019(2) -0.004(2) 0.009(2) 0.001(2)
C16 0.017(3) 0.033(3) 0.015(2) -0.005(2) 0.011(2) -0.002(3)
C17 0.027(4) 0.046(4) 0.029(3) -0.004(3) 0.010(3) -0.005(3)
C18 0.025(4) 0.051(4) 0.025(3) 0.004(3) 0.006(2) 0.010(3)
C19 0.030(3) 0.034(3) 0.013(2) -0.010(2) 0.006(2) -0.006(3)

loop_
_atom_type_symbol
_atom_type_description
_atom_type_scat_dispersion_real
_atom_type_scat_dispersion_imag
_atom_type_scat_source
C C 0.0033 0.0016 'International Tables Vol C Tables 4.2.6.8 and 6.1.1.4'
H H 0.0000 0.0000 'International Tables Vol C Tables 4.2.6.8 and 6.1.1.4'
N N 0.0061 0.0033 'International Tables Vol C Tables 4.2.6.8 and 6.1.1.4'
Cl Cl 0.1484 0.1585 'International Tables Vol C Tables 4.2.6.8 and 6.1.1.4'
Ru Ru -1.2594 0.8363 'International Tables Vol C Tables 4.2.6.8 and 6.1.1.4'

loop_
_geom_angle_atom_site_label_1
_geom_angle_atom_site_label_2
_geom_angle_atom_site_label_3
_geom_angle
C1 Ru1 C11 80.37(19)
C1 Ru1 C15 120.21(18)
C11 Ru1 C15 69.39(18)
C1 Ru1 C12 106.0(2)
C11 Ru1 C12 39.16(18)
C15 Ru1 C12 81.30(19)
C1 Ru1 C16 88.49(18)
C11 Ru1 C16 38.95(19)
C15 Ru1 C16 37.46(17)
C12 Ru1 C16 69.56(18)
C1 Ru1 C13 144.0(2)
C11 Ru1 C13 68.56(19)
C15 Ru1 C13 65.72(19)
C12 Ru1 C13 37.97(19)
C16 Ru1 C13 78.87(18)
C1 Ru1 C14 156.41(17)
C11 Ru1 C14 81.98(19)
C15 Ru1 C14 37.67(18)
C12 Ru1 C14 68.2(2)
C16 Ru1 C14 67.98(18)
C13 Ru1 C14 35.67(19)
C1 Ru1 Cl1 89.75(13)
C11 Ru1 Cl1 119.84(14)
C15 Ru1 Cl1 150.04(13)
C12 Ru1 Cl1 90.50(13)
C16 Ru1 Cl1 158.60(14)
C13 Ru1 Cl1 90.23(13)
C14 Ru1 Cl1 112.67(13)
C1 Ru1 Cl2 93.00(15)
C11 Ru1 Cl2 149.62(14)
C15 Ru1 Cl2 89.30(14)
C12 Ru1 Cl2 161.00(15)
C16 Ru1 Cl2 111.89(14)
C13 Ru1 Cl2 123.03(14)
C14 Ru1 Cl2 94.36(14)
Cl1 Ru1 Cl2 89.50(4)
N2 N1 C1 115.2(4)
N2 N1 C10 121.0(4)
C1 N1 C10 123.8(4)
N3 N2 N1 103.4(4)
N2 N3 C2 112.6(4)
N2 N3 C3 117.9(4)
C2 N3 C3 129.5(4)
C2 C1 N1 102.2(4)
C2 C1 Ru1 145.0(4)
N1 C1 Ru1 112.7(3)
C1 C2 N3 106.6(4)
C1 C2 C4 131.9(4)
N3 C2 C4 121.5(5)
N3 C3 H12 109.5
N3 C3 H14 109.5
H12 C3 H14 109.5
N3 C3 H13 109.5
H12 C3 H13 109.5
H14 C3 H13 109.5
C5 C4 C9 118.9(5)
C5 C4 C2 118.1(5)
C9 C4 C2 122.9(4)
C6 C5 C4 118.8(5)
C6 C5 H11 120.6
C4 C5 H11 120.6
C7 C6 C5 121.0(5)
C7 C6 H10 119.5
C5 C6 H10 119.5
C6 C7 C8 120.5(5)
C6 C7 H7 119.8
C8 C7 H7 119.8
C9 C8 C7 118.4(6)
C9 C8 H8 120.8
C7 C8 H8 120.8
C8 C9 C4 122.3(5)
C8 C9 H9 118.9
C4 C9 H9 118.9
N1 C10 C11 105.5(4)
N1 C10 H5 110.6
C11 C10 H5 110.6
N1 C10 H6 110.6
C11 C10 H6 110.6
H5 C10 H6 108.8
C12 C11 C16 120.7(4)
C12 C11 C10 121.4(5)
C16 C11 C10 117.0(4)
C12 C11 Ru1 73.0(3)
C16 C11 Ru1 74.3(3)
C10 C11 Ru1 115.1(3)
C11 C12 C13 117.4(5)
C11 C12 C17 123.7(5)
C13 C12 C17 118.9(5)
C11 C12 Ru1 67.8(3)
C13 C12 Ru1 74.1(3)
C17 C12 Ru1 128.8(4)
C14 C13 C12 123.9(5)
C14 C13 Ru1 73.4(3)
C12 C13 Ru1 67.9(3)
C14 C13 H1 118.0
C12 C13 H1 118.0
Ru1 C13 H1 134.8
C13 C14 C15 116.1(5)
C13 C14 C18 123.8(5)
C15 C14 C18 120.0(5)
C13 C14 Ru1 70.9(3)
C15 C14 Ru1 67.1(3)
C18 C14 Ru1 129.1(4)
C16 C15 C14 123.4(5)
C16 C15 Ru1 72.2(3)
C14 C15 Ru1 75.2(3)
C16 C15 H18 118.3
C14 C15 H18 118.3
Ru1 C15 H18 126.2
C15 C16 C11 117.9(4)
C15 C16 C19 119.7(5)
C11 C16 C19 122.4(4)
C15 C16 Ru1 70.3(3)
C11 C16 Ru1 66.8(3)
C19 C16 Ru1 132.6(4)
C12 C17 H2 109.5
C12 C17 H3 109.5
H2 C17 H3 109.5
C12 C17 H4 109.5
H2 C17 H4 109.5
H3 C17 H4 109.5
C14 C18 H18A 109.5
C14 C18 H18B 109.5
H18A C18 H18B 109.5
C14 C18 H18C 109.5
H18A C18 H18C 109.5
H18B C18 H18C 109.5
C16 C19 H15 109.5
C16 C19 H16 109.5
H15 C19 H16 109.5
C16 C19 H17 109.5
H15 C19 H17 109.5
H16 C19 H17 109.5

loop_
_geom_bond_atom_site_label_1
_geom_bond_atom_site_label_2
_geom_bond_distance
Ru1 C1 2.063(5)
Ru1 C11 2.104(5)
Ru1 C15 2.180(5)
Ru1 C12 2.173(5)
Ru1 C16 2.204(4)
Ru1 C13 2.257(5)
Ru1 C14 2.288(5)
Ru1 Cl1 2.4169(12)
Ru1 Cl2 2.4258(14)
N1 N2 1.335(6)
N1 C1 1.385(6)
N1 C10 1.475(6)
N2 N3 1.320(5)
N3 C2 1.388(6)
N3 C3 1.467(6)
C1 C2 1.395(7)
C2 C4 1.469(7)
C3 H12 0.9800
C3 H14 0.9800
C3 H13 0.9800
C4 C5 1.402(6)
C4 C9 1.394(7)
C5 C6 1.396(7)
C5 H11 0.9500
C6 C7 1.383(8)
C6 H10 0.9500
C7 C8 1.393(7)
C7 H7 0.9500
C8 C9 1.379(7)
C8 H8 0.9500
C9 H9 0.9500
C10 C11 1.524(7)
C10 H5 0.9900
C10 H6 0.9900
C11 C12 1.435(7)
C11 C16 1.439(7)
C12 C13 1.443(7)
C12 C17 1.495(7)
C13 C14 1.392(7)
C13 H1 0.9500
C14 C15 1.446(7)
C14 C18 1.492(7)
C15 C16 1.408(7)
C15 H18 0.9500
C16 C19 1.507(6)
C17 H2 0.9800
C17 H3 0.9800
C17 H4 0.9800
C18 H18A 0.9800
C18 H18B 0.9800
C18 H18C 0.9800
C19 H15 0.9800
C19 H16 0.9800
C19 H17 0.9800

loop_
_geom_torsion_atom_site_label_1
_geom_torsion_atom_site_label_2
_geom_torsion_atom_site_label_3
_geom_torsion_atom_site_label_4
_geom_torsion
C1 N1 N2 N3 -0.7(5)
C10 N1 N2 N3 -179.6(4)
N1 N2 N3 C2 0.2(5)
N1 N2 N3 C3 179.8(4)
N2 N1 C1 C2 1.0(5)
C10 N1 C1 C2 179.8(4)
N2 N1 C1 Ru1 -175.5(3)
C10 N1 C1 Ru1 3.3(6)
C11 Ru1 C1 C2 -168.4(7)
C15 Ru1 C1 C2 -109.2(6)
C12 Ru1 C1 C2 161.7(6)
C16 Ru1 C1 C2 -130.1(7)
C13 Ru1 C1 C2 161.3(6)
C14 Ru1 C1 C2 -126.3(6)
Cl1 Ru1 C1 C2 71.3(6)
Cl2 Ru1 C1 C2 -18.2(6)
C11 Ru1 C1 N1 5.6(3)
C15 Ru1 C1 N1 64.8(4)
C12 Ru1 C1 N1 -24.3(4)
C16 Ru1 C1 N1 43.9(3)
C13 Ru1 C1 N1 -24.7(5)
C14 Ru1 C1 N1 47.7(7)
Cl1 Ru1 C1 N1 -114.7(3)
Cl2 Ru1 C1 N1 155.8(3)
N1 C1 C2 N3 -0.8(5)
Ru1 C1 C2 N3 173.6(5)
N1 C1 C2 C4 176.3(5)
Ru1 C1 C2 C4 -9.3(10)
N2 N3 C2 C1 0.4(6)
C3 N3 C2 C1 -179.1(5)
N2 N3 C2 C4 -177.1(4)
C3 N3 C2 C4 3.4(8)
C1 C2 C4 C5 -39.4(8)
N3 C2 C4 C5 137.4(5)
C1 C2 C4 C9 139.9(6)
N3 C2 C4 C9 -43.3(7)
C9 C4 C5 C6 2.0(8)
C2 C4 C5 C6 -178.7(5)
C4 C5 C6 C7 0.8(9)
C5 C6 C7 C8 -2.7(9)
C6 C7 C8 C9 1.8(9)
C7 C8 C9 C4 1.0(9)
C5 C4 C9 C8 -2.9(8)
C2 C4 C9 C8 177.8(5)
N2 N1 C10 C11 165.4(4)
C1 N1 C10 C11 -13.4(6)
N1 C10 C11 C12 101.8(5)
N1 C10 C11 C16 -67.4(5)
N1 C10 C11 Ru1 17.0(5)
C1 Ru1 C11 C12 -130.6(3)
C15 Ru1 C11 C12 101.9(3)
C16 Ru1 C11 C12 129.8(4)
C13 Ru1 C11 C12 30.8(3)
C14 Ru1 C11 C12 65.1(3)
Cl1 Ru1 C11 C12 -46.5(3)
Cl2 Ru1 C11 C12 150.0(3)
C1 Ru1 C11 C16 99.6(3)
C15 Ru1 C11 C16 -27.9(3)
C12 Ru1 C11 C16 -129.8(4)
C13 Ru1 C11 C16 -99.0(3)
C14 Ru1 C11 C16 -64.7(3)
Cl1 Ru1 C11 C16 -176.2(2)
Cl2 Ru1 C11 C16 20.3(5)
C1 Ru1 C11 C10 -13.3(4)
C15 Ru1 C11 C10 -140.8(4)
C12 Ru1 C11 C10 117.3(5)
C16 Ru1 C11 C10 -112.9(5)
C13 Ru1 C11 C10 148.1(4)
C14 Ru1 C11 C10 -177.6(4)
Cl1 Ru1 C11 C10 70.9(4)
Cl2 Ru1 C11 C10 -92.6(4)
C16 C11 C12 C13 2.3(7)
C10 C11 C12 C13 -166.6(4)
Ru1 C11 C12 C13 -57.1(4)
C16 C11 C12 C17 -177.9(5)
C10 C11 C12 C17 13.3(8)
Ru1 C11 C12 C17 122.8(5)
C16 C11 C12 Ru1 59.4(4)
C10 C11 C12 Ru1 -109.5(4)
C1 Ru1 C12 C11 51.1(3)
C15 Ru1 C12 C11 -67.9(3)
C16 Ru1 C12 C11 -31.0(3)
C13 Ru1 C12 C11 -129.2(4)
C14 Ru1 C12 C11 -104.7(3)
Cl1 Ru1 C12 C11 141.0(3)
Cl2 Ru1 C12 C11 -129.1(4)
C1 Ru1 C12 C13 -179.6(3)
C11 Ru1 C12 C13 129.2(4)
C15 Ru1 C12 C13 61.3(3)
C16 Ru1 C12 C13 98.2(3)
C14 Ru1 C12 C13 24.6(3)
Cl1 Ru1 C12 C13 -89.7(3)
Cl2 Ru1 C12 C13 0.2(6)
C1 Ru1 C12 C17 -65.1(5)
C11 Ru1 C12 C17 -116.2(6)
C15 Ru1 C12 C17 175.9(5)
C16 Ru1 C12 C17 -147.3(5)
C13 Ru1 C12 C17 114.5(6)
C14 Ru1 C12 C17 139.1(5)
Cl1 Ru1 C12 C17 24.8(5)
Cl2 Ru1 C12 C17 114.7(5)
C11 C12 C13 C14 4.0(8)
C17 C12 C13 C14 -175.8(5)
Ru1 C12 C13 C14 -49.9(5)
C11 C12 C13 Ru1 53.9(4)
C17 C12 C13 Ru1 -125.9(5)
C1 Ru1 C13 C14 139.2(3)
C11 Ru1 C13 C14 106.9(3)
C15 Ru1 C13 C14 30.6(3)
C12 Ru1 C13 C14 138.5(4)
C16 Ru1 C13 C14 67.6(3)
Cl1 Ru1 C13 C14 -130.9(3)
Cl2 Ru1 C13 C14 -41.4(3)
C1 Ru1 C13 C12 0.6(4)
C11 Ru1 C13 C12 -31.7(3)
C15 Ru1 C13 C12 -107.9(3)
C16 Ru1 C13 C12 -71.0(3)
C14 Ru1 C13 C12 -138.5(4)
Cl1 Ru1 C13 C12 90.5(3)
Cl2 Ru1 C13 C12 -179.9(2)
C12 C13 C14 C15 -3.5(8)
Ru1 C13 C14 C15 -51.1(4)
C12 C13 C14 C18 172.6(5)
Ru1 C13 C14 C18 124.9(5)
C12 C13 C14 Ru1 47.6(5)
C1 Ru1 C14 C13 -106.0(5)
C11 Ru1 C14 C13 -64.1(3)
C15 Ru1 C14 C13 -130.6(4)
C12 Ru1 C14 C13 -26.0(3)
C16 Ru1 C14 C13 -101.9(3)
Cl1 Ru1 C14 C13 54.9(3)
Cl2 Ru1 C14 C13 146.2(3)
C1 Ru1 C14 C15 24.6(6)
C11 Ru1 C14 C15 66.5(3)
C12 Ru1 C14 C15 104.6(3)
C16 Ru1 C14 C15 28.7(3)
C13 Ru1 C14 C15 130.6(4)
Cl1 Ru1 C14 C15 -174.5(2)
Cl2 Ru1 C14 C15 -83.2(3)
C1 Ru1 C14 C18 135.5(5)
C11 Ru1 C14 C18 177.4(5)
C15 Ru1 C14 C18 110.9(6)
C12 Ru1 C14 C18 -144.5(5)
C16 Ru1 C14 C18 139.6(5)
C13 Ru1 C14 C18 -118.5(6)
Cl1 Ru1 C14 C18 -63.6(5)
Cl2 Ru1 C14 C18 27.7(5)
C13 C14 C15 C16 -3.5(8)
C18 C14 C15 C16 -179.7(5)
Ru1 C14 C15 C16 -56.5(4)
C13 C14 C15 Ru1 53.0(4)
C18 C14 C15 Ru1 -123.2(5)
C1 Ru1 C15 C16 -35.9(4)
C11 Ru1 C15 C16 28.9(3)
C12 Ru1 C15 C16 67.6(3)
C13 Ru1 C15 C16 103.9(3)
C14 Ru1 C15 C16 133.0(5)
Cl1 Ru1 C15 C16 143.2(3)
Cl2 Ru1 C15 C16 -129.0(3)
C1 Ru1 C15 C14 -168.9(3)
C11 Ru1 C15 C14 -104.1(3)
C12 Ru1 C15 C14 -65.4(3)
C16 Ru1 C15 C14 -133.0(5)
C13 Ru1 C15 C14 -29.1(3)
Cl1 Ru1 C15 C14 10.3(5)
Cl2 Ru1 C15 C14 98.1(3)
C14 C15 C16 C11 9.5(7)
Ru1 C15 C16 C11 -48.4(4)
C14 C15 C16 C19 -173.5(5)
Ru1 C15 C16 C19 128.6(5)
C14 C15 C16 Ru1 57.9(4)
C12 C11 C16 C15 -8.7(7)
C10 C11 C16 C15 160.7(4)
Ru1 C11 C16 C15 50.1(4)
C12 C11 C16 C19 174.4(5)
C10 C11 C16 C19 -16.3(7)
Ru1 C11 C16 C19 -126.9(5)
C12 C11 C16 Ru1 -58.7(4)
C10 C11 C16 Ru1 110.6(4)
C1 Ru1 C16 C15 149.5(3)
C11 Ru1 C16 C15 -134.0(4)
C12 Ru1 C16 C15 -102.8(3)
C13 Ru1 C16 C15 -64.4(3)
C14 Ru1 C16 C15 -28.8(3)
Cl1 Ru1 C16 C15 -125.0(4)
Cl2 Ru1 C16 C15 56.9(3)
C1 Ru1 C16 C11 -76.5(3)
C15 Ru1 C16 C11 134.0(4)
C12 Ru1 C16 C11 31.2(3)
C13 Ru1 C16 C11 69.6(3)
C14 Ru1 C16 C11 105.1(3)
Cl1 Ru1 C16 C11 9.0(6)
Cl2 Ru1 C16 C11 -169.1(3)
C1 Ru1 C16 C19 36.9(5)
C11 Ru1 C16 C19 113.4(6)
C15 Ru1 C16 C19 -112.6(6)
C12 Ru1 C16 C19 144.6(5)
C13 Ru1 C16 C19 -177.0(5)
C14 Ru1 C16 C19 -141.5(5)
Cl1 Ru1 C16 C19 122.4(5)
Cl2 Ru1 C16 C19 -55.7(5)

loop_
_platon_squeeze_void_nr
_platon_squeeze_void_average_x
_platon_squeeze_void_average_y
_platon_squeeze_void_average_z
_platon_squeeze_void_volume
_platon_squeeze_void_count_electrons
_platon_squeeze_void_content
1 0.262 0.250 0.006 175 76 ' '
2 0.738 0.750 0.049 175 76 ' '
